data_4101041
_journal_name_full 'Journal of the American Chemical Society'
_journal_paper_doi 10.1021/ja056500f
_journal_year 2006
_chemical_formula_sum 'C45 H80 B Cu Mo N9 O3 S'
_chemical_formula_weight 997.53
_space_group_IT_number 19
_symmetry_cell_setting orthorhombic
_symmetry_space_group_name_Hall 'P 2ac 2ab'
_symmetry_space_group_name_H-M 'P 21 21 21'
_cell_angle_alpha 90.00
_cell_angle_beta 90.00
_cell_angle_gamma 90.00
_cell_formula_units_Z 4
_cell_length_a 11.2709(7)
_cell_length_b 13.6042(8)
_cell_length_c 34.653(2)
_cell_measurement_temperature 130(2)
_cell_volume 5313.4(6)
_diffrn_ambient_temperature 133(2)
_exptl_crystal_density_diffrn 1.247
_cod_depositor_comments
;
The following automatic conversions were performed:
'_symmetry_cell_setting' value 'Orthorhombic' changed to 'orthorhombic'
according to '/home/saulius/struct/CIF-dictionaries/cif_core.dic'
dictionary named 'cif_core.dic' version 2.4.1 from 2010-06-29.

Automatic conversion script
Id: cif_fix_enum 1527 2010-12-29 10:47:43Z saulius 
;
_cod_database_code 4101041

loop_
_symmetry_equiv_pos_as_xyz
'x, y, z'
'-x+1/2, -y, z+1/2'
'x+1/2, -y+1/2, -z'
'-x, y+1/2, -z+1/2'

loop_
_atom_site_label
_atom_site_type_symbol
_atom_site_fract_x
_atom_site_fract_y
_atom_site_fract_z
_atom_site_U_iso_or_equiv
_atom_site_adp_type
_atom_site_occupancy
_atom_site_symmetry_multiplicity
_atom_site_calc_flag
_atom_site_refinement_flags
_atom_site_disorder_assembly
_atom_site_disorder_group
C1 C 0.7439(4) -0.1397(3) 0.15111(14) 0.0485(12) Uani 1 1 d . . .
H1A H 0.8033 -0.1654 0.1696 0.058 Uiso 1 1 calc R . .
H1B H 0.7679 -0.1605 0.1249 0.058 Uiso 1 1 calc R . .
C2 C 0.6239(4) -0.1827(3) 0.16045(13) 0.0415(11) Uani 1 1 d . . .
H2A H 0.5689 -0.1683 0.1389 0.050 Uiso 1 1 calc R . .
H2B H 0.6315 -0.2550 0.1625 0.050 Uiso 1 1 calc R . .
C2S C 0.1007(14) 0.1129(7) 0.3935(3) 0.180(6) Uani 1 1 d . . .
H2S1 H 0.1615 0.1645 0.3974 0.216 Uiso 1 1 calc R . .
H2S2 H 0.0537 0.1054 0.4175 0.216 Uiso 1 1 calc R . .
C3 C 0.6418(5) -0.1729(4) 0.23074(13) 0.0522(14) Uani 1 1 d . . .
H3A H 0.7182 -0.2022 0.2226 0.063 Uiso 1 1 calc R . .
H3B H 0.5974 -0.2233 0.2455 0.063 Uiso 1 1 calc R . .
C3S C 0.1454(12) 0.0350(8) 0.3836(3) 0.194(6) Uani 1 1 d . . .
H3S1 H 0.0921 0.0010 0.3657 0.290 Uiso 1 1 calc R . .
H3S2 H 0.1586 -0.0063 0.4064 0.290 Uiso 1 1 calc R . .
H3S3 H 0.2215 0.0478 0.3709 0.290 Uiso 1 1 calc R . .
C4 C 0.6656(5) -0.0858(4) 0.25644(14) 0.0605(16) Uani 1 1 d . . .
H4A H 0.5907 -0.0650 0.2689 0.073 Uiso 1 1 calc R . .
H4B H 0.7218 -0.1053 0.2770 0.073 Uiso 1 1 calc R . .
C4S C -0.0534(7) 0.2131(6) 0.3688(2) 0.096(2) Uani 1 1 d . . .
H4S1 H -0.0040 0.2658 0.3802 0.115 Uiso 1 1 calc R . .
H4S2 H -0.1086 0.1897 0.3890 0.115 Uiso 1 1 calc R . .
C5 C 0.8345(5) -0.0213(4) 0.21825(17) 0.0637(16) Uani 1 1 d . . .
H5A H 0.8520 -0.0923 0.2208 0.076 Uiso 1 1 calc R . .
H5B H 0.8950 0.0156 0.2330 0.076 Uiso 1 1 calc R . .
C5S C -0.1184(8) 0.2518(5) 0.3388(2) 0.103(3) Uani 1 1 d . . .
H5S1 H -0.0650 0.2695 0.3176 0.154 Uiso 1 1 calc R . .
H5S2 H -0.1606 0.3106 0.3477 0.154 Uiso 1 1 calc R . .
H5S3 H -0.1759 0.2029 0.3298 0.154 Uiso 1 1 calc R . .
C6 C 0.8412(5) 0.0085(4) 0.17527(17) 0.0648(16) Uani 1 1 d . . .
H6A H 0.8401 0.0811 0.1732 0.078 Uiso 1 1 calc R . .
H6B H 0.9168 -0.0153 0.1642 0.078 Uiso 1 1 calc R . .
C7 C 0.7374(5) 0.0121(4) 0.11417(14) 0.0613(15) Uani 1 1 d . . .
H7A H 0.7267 0.0833 0.1165 0.092 Uiso 1 1 calc R . .
H7B H 0.6708 -0.0161 0.0998 0.092 Uiso 1 1 calc R . .
H7C H 0.8117 -0.0017 0.1005 0.092 Uiso 1 1 calc R . .
C8 C 0.4478(4) -0.1762(3) 0.19949(14) 0.0502(13) Uani 1 1 d . . .
H8A H 0.4434 -0.2481 0.1988 0.075 Uiso 1 1 calc R . .
H8B H 0.4020 -0.1488 0.1780 0.075 Uiso 1 1 calc R . .
H8C H 0.4149 -0.1523 0.2239 0.075 Uiso 1 1 calc R . .
C9 C 0.7164(6) 0.0888(4) 0.25780(17) 0.081(2) Uani 1 1 d . . .
H9A H 0.7682 0.0795 0.2802 0.121 Uiso 1 1 calc R . .
H9B H 0.6354 0.1025 0.2666 0.121 Uiso 1 1 calc R . .
H9C H 0.7454 0.1441 0.2424 0.121 Uiso 1 1 calc R . .
C13 C 0.2253(4) 0.4353(3) 0.14480(12) 0.0374(11) Uani 1 1 d . . .
H13 H 0.1707 0.4876 0.1488 0.045 Uiso 1 1 calc R . .
C14 C 0.3401(4) 0.4454(3) 0.13303(11) 0.0358(11) Uani 1 1 d . . .
H14 H 0.3803 0.5050 0.1274 0.043 Uiso 1 1 calc R . .
C15 C 0.3868(4) 0.3502(3) 0.13097(10) 0.0291(9) Uani 1 1 d . . .
C16 C 0.5084(4) 0.3190(3) 0.11872(11) 0.0325(10) Uani 1 1 d . . .
H16 H 0.5101 0.2456 0.1174 0.039 Uiso 1 1 calc R . .
C17 C 0.6007(4) 0.3521(3) 0.14805(14) 0.0492(12) Uani 1 1 d . . .
H17A H 0.5982 0.4238 0.1505 0.074 Uiso 1 1 calc R . .
H17B H 0.6798 0.3318 0.1394 0.074 Uiso 1 1 calc R . .
H17C H 0.5836 0.3219 0.1731 0.074 Uiso 1 1 calc R . .
C18 C 0.5378(5) 0.3598(3) 0.07842(12) 0.0444(12) Uani 1 1 d . . .
H18A H 0.4797 0.3353 0.0597 0.067 Uiso 1 1 calc R . .
H18B H 0.6174 0.3383 0.0708 0.067 Uiso 1 1 calc R . .
H18C H 0.5350 0.4318 0.0790 0.067 Uiso 1 1 calc R . .
C23 C -0.0398(4) 0.2258(3) 0.10146(13) 0.0436(12) Uani 1 1 d . . .
H23 H -0.1046 0.2701 0.1036 0.052 Uiso 1 1 calc R . .
C24 C -0.0258(4) 0.1570(3) 0.07299(13) 0.0442(12) Uani 1 1 d . . .
H24 H -0.0771 0.1447 0.0518 0.053 Uiso 1 1 calc R . .
C25 C 0.0804(4) 0.1085(3) 0.08177(11) 0.0348(9) Uani 1 1 d . . .
C26 C 0.1369(4) 0.0244(3) 0.06113(12) 0.0374(11) Uani 1 1 d . . .
H26 H 0.2130 0.0089 0.0747 0.045 Uiso 1 1 calc R . .
C27 C 0.1666(7) 0.0492(4) 0.01940(14) 0.086(2) Uani 1 1 d . . .
H27A H 0.0943 0.0697 0.0059 0.129 Uiso 1 1 calc R . .
H27B H 0.1999 -0.0089 0.0067 0.129 Uiso 1 1 calc R . .
H27C H 0.2248 0.1027 0.0187 0.129 Uiso 1 1 calc R . .
C28 C 0.0577(5) -0.0672(4) 0.06339(19) 0.0691(17) Uani 1 1 d . . .
H28A H 0.0343 -0.0786 0.0903 0.104 Uiso 1 1 calc R . .
H28B H 0.1015 -0.1243 0.0538 0.104 Uiso 1 1 calc R . .
H28C H -0.0134 -0.0571 0.0476 0.104 Uiso 1 1 calc R . .
C33 C 0.0436(4) 0.2302(3) 0.23014(11) 0.0335(10) Uani 1 1 d . . .
H33 H -0.0183 0.2752 0.2360 0.040 Uiso 1 1 calc R . .
C34 C 0.0865(4) 0.1601(3) 0.25465(12) 0.0340(10) Uani 1 1 d . . .
H34 H 0.0612 0.1475 0.2803 0.041 Uiso 1 1 calc R . .
C35 C 0.1755(3) 0.1104(3) 0.23414(10) 0.0261(8) Uani 1 1 d . . .
C36 C 0.2495(4) 0.0254(3) 0.24714(11) 0.0313(9) Uani 1 1 d . . .
H36 H 0.3015 0.0059 0.2250 0.038 Uiso 1 1 calc R . .
C37 C 0.1699(5) -0.0630(3) 0.25683(16) 0.0543(14) Uani 1 1 d . . .
H37A H 0.1154 -0.0452 0.2777 0.081 Uiso 1 1 calc R . .
H37B H 0.2195 -0.1184 0.2650 0.081 Uiso 1 1 calc R . .
H37C H 0.1243 -0.0819 0.2339 0.081 Uiso 1 1 calc R . .
C38 C 0.3301(5) 0.0534(4) 0.28067(13) 0.0530(14) Uani 1 1 d . . .
H38A H 0.3848 0.1054 0.2724 0.080 Uiso 1 1 calc R . .
H38B H 0.3756 -0.0043 0.2889 0.080 Uiso 1 1 calc R . .
H38C H 0.2818 0.0772 0.3023 0.080 Uiso 1 1 calc R . .
C39 C 0.4427(4) 0.0498(3) 0.07568(10) 0.0257(9) Uani 1 1 d . . .
C40 C 0.5161(4) 0.0893(3) 0.04760(10) 0.0275(9) Uani 1 1 d . . .
H40 H 0.5253 0.1586 0.0462 0.033 Uiso 1 1 calc R . .
C41 C 0.5767(4) 0.0301(3) 0.02136(10) 0.0287(9) Uani 1 1 d . . .
C42 C 0.5598(4) -0.0705(3) 0.02374(11) 0.0311(9) Uani 1 1 d . . .
H42 H 0.6004 -0.1113 0.0059 0.037 Uiso 1 1 calc R . .
C43 C 0.4862(4) -0.1150(3) 0.05100(11) 0.0311(9) Uani 1 1 d . . .
C44 C 0.4298(4) -0.0533(3) 0.07789(10) 0.0279(9) Uani 1 1 d . . .
H44 H 0.3826 -0.0813 0.0978 0.033 Uiso 1 1 calc R . .
C45 C 0.6561(4) 0.0750(3) -0.01019(12) 0.0388(11) Uani 1 1 d . . .
C46 C 0.6896(6) 0.1814(4) -0.00227(17) 0.0699(17) Uani 1 1 d . . .
H46A H 0.7278 0.1862 0.0231 0.105 Uiso 1 1 calc R . .
H46B H 0.6180 0.2223 -0.0025 0.105 Uiso 1 1 calc R . .
H46C H 0.7446 0.2044 -0.0222 0.105 Uiso 1 1 calc R . .
C47 C 0.5865(7) 0.0728(6) -0.04745(15) 0.110(3) Uani 1 1 d . . .
H47A H 0.6360 0.0981 -0.0685 0.165 Uiso 1 1 calc R . .
H47B H 0.5156 0.1139 -0.0448 0.165 Uiso 1 1 calc R . .
H47C H 0.5629 0.0051 -0.0532 0.165 Uiso 1 1 calc R . .
C48 C 0.7705(6) 0.0169(4) -0.0150(2) 0.087(2) Uani 1 1 d . . .
H48A H 0.7518 -0.0498 -0.0237 0.131 Uiso 1 1 calc R . .
H48B H 0.8123 0.0139 0.0097 0.131 Uiso 1 1 calc R . .
H48C H 0.8210 0.0494 -0.0342 0.131 Uiso 1 1 calc R . .
C49 C 0.4606(4) -0.2253(3) 0.04881(12) 0.0376(11) Uani 1 1 d . . .
C50 C 0.4065(6) -0.2477(4) 0.00898(14) 0.0606(16) Uani 1 1 d . . .
H50A H 0.3948 -0.3188 0.0063 0.091 Uiso 1 1 calc R . .
H50B H 0.4603 -0.2245 -0.0113 0.091 Uiso 1 1 calc R . .
H50C H 0.3299 -0.2141 0.0066 0.091 Uiso 1 1 calc R . .
C51 C 0.5775(5) -0.2840(3) 0.05307(16) 0.0588(15) Uani 1 1 d . . .
H51A H 0.6145 -0.2684 0.0779 0.088 Uiso 1 1 calc R . .
H51B H 0.6317 -0.2664 0.0321 0.088 Uiso 1 1 calc R . .
H51C H 0.5603 -0.3546 0.0519 0.088 Uiso 1 1 calc R . .
C52 C 0.3757(5) -0.2610(3) 0.08002(14) 0.0487(13) Uani 1 1 d . . .
H52A H 0.4104 -0.2487 0.1055 0.073 Uiso 1 1 calc R . .
H52B H 0.3617 -0.3316 0.0768 0.073 Uiso 1 1 calc R . .
H52C H 0.3002 -0.2256 0.0778 0.073 Uiso 1 1 calc R . .
B1 B 0.0858(5) 0.2876(4) 0.15985(14) 0.0358(12) Uani 1 1 d . . .
N1 N 0.7420(3) -0.0322(3) 0.15308(11) 0.0422(9) Uani 1 1 d . . .
N2 N 0.5729(3) -0.1449(2) 0.19616(10) 0.0362(9) Uani 1 1 d . . .
N3 N 0.7168(4) -0.0008(3) 0.23421(11) 0.0548(11) Uani 1 1 d . . .
N11 N 0.3009(3) 0.2855(2) 0.14130(8) 0.0277(7) Uani 1 1 d . . .
N12 N 0.2020(3) 0.3397(2) 0.14984(8) 0.0284(7) Uani 1 1 d . . .
N21 N 0.1290(3) 0.1491(2) 0.11373(9) 0.0288(8) Uani 1 1 d . . .
N22 N 0.0528(3) 0.2206(2) 0.12585(10) 0.0337(8) Uani 1 1 d . . .
N31 N 0.1857(3) 0.1515(2) 0.19895(8) 0.0253(7) Uani 1 1 d . . .
N32 N 0.1022(3) 0.2258(2) 0.19677(9) 0.0288(8) Uani 1 1 d . . .
O1 O 0.2493(2) -0.00644(18) 0.15159(7) 0.0301(6) Uani 1 1 d . . .
O1S O 0.0189(4) 0.1366(4) 0.35790(15) 0.0937(15) Uani 1 1 d . . .
O2 O 0.3793(2) 0.1107(2) 0.09787(7) 0.0295(6) Uani 1 1 d . . .
S1 S 0.46291(9) 0.12791(7) 0.18533(3) 0.0293(2) Uani 1 1 d . . .
Cu1 Cu 0.58912(5) 0.01105(4) 0.186366(16) 0.03654(14) Uani 1 1 d . . .
Mo1 Mo 0.29650(3) 0.11134(2) 0.148211(9) 0.02272(8) Uani 1 1 d . . .
H1 H 0.022(3) 0.345(2) 0.1640(9) 0.015(9) Uiso 1 1 d . . .

loop_
_atom_site_aniso_label
_atom_site_aniso_U_11
_atom_site_aniso_U_22
_atom_site_aniso_U_33
_atom_site_aniso_U_23
_atom_site_aniso_U_13
_atom_site_aniso_U_12
C1 0.048(3) 0.050(3) 0.048(3) -0.001(2) 0.006(3) 0.012(2)
C2 0.044(3) 0.034(3) 0.046(3) -0.003(2) 0.002(2) 0.001(2)
C2S 0.316(18) 0.078(6) 0.146(9) -0.011(7) 0.099(11) -0.065(10)
C3 0.069(4) 0.047(3) 0.041(3) 0.010(2) -0.013(3) 0.013(3)
C3S 0.294(17) 0.138(10) 0.149(9) 0.024(8) 0.145(11) 0.017(11)
C4 0.083(4) 0.055(4) 0.044(3) 0.001(2) -0.024(3) 0.018(3)
C4S 0.081(6) 0.106(6) 0.099(6) -0.028(5) 0.034(5) -0.006(5)
C5 0.045(3) 0.057(4) 0.089(4) -0.012(3) -0.037(3) 0.005(3)
C5S 0.121(7) 0.086(5) 0.100(5) -0.032(4) -0.011(5) 0.054(5)
C6 0.037(3) 0.061(4) 0.097(4) 0.015(3) -0.015(3) -0.001(3)
C7 0.048(3) 0.074(4) 0.062(3) 0.020(3) 0.011(3) 0.002(3)
C8 0.055(3) 0.037(3) 0.059(3) 0.012(2) 0.009(3) -0.003(2)
C9 0.102(5) 0.055(4) 0.086(4) -0.026(3) -0.049(4) 0.017(4)
C13 0.054(3) 0.026(2) 0.033(2) -0.0003(18) -0.006(2) 0.013(2)
C14 0.053(3) 0.024(2) 0.031(2) 0.0015(17) 0.002(2) -0.002(2)
C15 0.042(3) 0.024(2) 0.0207(18) -0.0013(15) -0.0021(19) -0.0043(19)
C16 0.044(3) 0.030(2) 0.023(2) -0.0019(16) 0.0038(19) -0.009(2)
C17 0.047(3) 0.052(3) 0.049(3) -0.010(2) -0.004(3) -0.012(2)
C18 0.059(3) 0.037(3) 0.038(2) -0.0007(19) 0.009(2) -0.008(2)
C23 0.034(3) 0.044(3) 0.053(3) 0.004(2) -0.012(2) 0.007(2)
C24 0.038(3) 0.044(3) 0.050(3) 0.001(2) -0.021(2) 0.004(2)
C25 0.041(2) 0.031(2) 0.032(2) 0.0038(19) -0.0045(19) -0.006(2)
C26 0.041(3) 0.036(3) 0.035(2) -0.0096(19) -0.008(2) 0.001(2)
C27 0.149(7) 0.066(4) 0.043(3) 0.005(3) 0.023(4) 0.037(4)
C28 0.071(4) 0.035(3) 0.101(5) -0.010(3) 0.000(4) 0.001(3)
C33 0.033(2) 0.033(2) 0.035(2) -0.0077(18) 0.010(2) 0.0038(19)
C34 0.032(2) 0.038(2) 0.032(2) -0.0054(18) 0.013(2) -0.006(2)
C35 0.029(2) 0.0239(18) 0.0253(18) 0.0002(16) 0.0027(15) -0.0039(18)
C36 0.036(2) 0.029(2) 0.029(2) 0.0020(16) 0.0074(18) -0.0051(18)
C37 0.055(3) 0.033(3) 0.075(3) 0.013(2) 0.015(3) -0.004(2)
C38 0.070(4) 0.043(3) 0.046(3) 0.008(2) -0.015(3) 0.007(3)
C39 0.028(2) 0.026(2) 0.0229(19) -0.0018(15) -0.0057(17) 0.0033(17)
C40 0.037(2) 0.020(2) 0.0251(19) 0.0006(15) 0.0005(18) -0.0019(17)
C41 0.033(2) 0.031(2) 0.0223(19) 0.0022(16) 0.0017(18) 0.0013(18)
C42 0.037(3) 0.029(2) 0.027(2) -0.0035(16) 0.0062(19) 0.0050(18)
C43 0.032(2) 0.028(2) 0.033(2) -0.0056(19) 0.0011(17) 0.002(2)
C44 0.034(2) 0.027(2) 0.0234(19) -0.0014(16) 0.0036(18) -0.0046(18)
C45 0.044(3) 0.037(3) 0.035(2) 0.0074(19) 0.016(2) 0.001(2)
C46 0.074(4) 0.052(3) 0.083(4) 0.000(3) 0.039(4) -0.020(3)
C47 0.106(6) 0.190(9) 0.034(3) 0.038(4) -0.004(4) -0.050(6)
C48 0.088(5) 0.048(3) 0.126(5) 0.015(3) 0.068(4) 0.016(3)
C49 0.048(3) 0.024(2) 0.041(2) -0.0053(18) 0.005(2) -0.001(2)
C50 0.091(5) 0.036(3) 0.055(3) -0.015(2) -0.004(3) -0.024(3)
C51 0.068(4) 0.033(3) 0.075(4) 0.000(2) 0.017(3) 0.009(3)
C52 0.058(3) 0.030(2) 0.058(3) -0.009(2) 0.011(3) -0.011(2)
B1 0.039(3) 0.028(3) 0.040(3) -0.002(2) -0.007(2) 0.012(2)
N1 0.0295(19) 0.044(2) 0.053(2) 0.0077(18) -0.0037(19) -0.0018(16)
N2 0.041(2) 0.0312(19) 0.0367(19) 0.0047(15) 0.0017(18) 0.0069(16)
N3 0.066(3) 0.040(2) 0.059(2) -0.0162(19) -0.028(2) 0.021(2)
N11 0.0325(18) 0.0274(16) 0.0230(16) -0.0003(12) -0.0013(16) 0.0026(16)
N12 0.0387(18) 0.0236(16) 0.0229(15) -0.0021(13) -0.0027(19) 0.0089(15)
N21 0.0285(19) 0.0292(18) 0.0288(17) -0.0018(14) -0.0016(15) 0.0040(15)
N22 0.031(2) 0.0295(19) 0.041(2) 0.0013(15) -0.0073(17) 0.0045(16)
N31 0.0271(19) 0.0228(16) 0.0261(16) -0.0005(12) -0.0004(14) 0.0039(14)
N32 0.0267(19) 0.0276(18) 0.0322(18) -0.0018(14) 0.0047(16) 0.0062(15)
O1 0.0344(14) 0.0273(14) 0.0285(13) -0.0023(12) 0.0018(13) 0.0016(12)
O1S 0.085(3) 0.092(4) 0.104(4) 0.028(3) -0.008(3) 0.011(3)
O2 0.0391(16) 0.0243(13) 0.0253(13) -0.0042(12) 0.0065(12) 0.0033(14)
S1 0.0277(5) 0.0301(6) 0.0300(5) 0.0029(4) -0.0022(4) 0.0047(4)
Cu1 0.0360(3) 0.0293(3) 0.0443(3) 0.0015(2) -0.0089(3) 0.0073(2)
Mo1 0.02656(16) 0.02010(14) 0.02151(14) -0.00022(13) 0.00177(15) 0.00315(15)

loop_
_geom_bond_atom_site_label_1
_geom_bond_atom_site_label_2
_geom_bond_distance
_geom_bond_site_symmetry_2
_geom_bond_publ_flag
C1 N1 1.465(6) . ?
C1 C2 1.508(7) . ?
C1 H1A 0.9900 . ?
C1 H1B 0.9900 . ?
C2 N2 1.458(5) . ?
C2 H2A 0.9900 . ?
C2 H2B 0.9900 . ?
C2S C3S 1.223(13) . ?
C2S O1S 1.573(14) . ?
C2S H2S1 0.9900 . ?
C2S H2S2 0.9900 . ?
C3 N2 1.478(5) . ?
C3 C4 1.506(7) . ?
C3 H3A 0.9900 . ?
C3 H3B 0.9900 . ?
C3S H3S1 0.9800 . ?
C3S H3S2 0.9800 . ?
C3S H3S3 0.9800 . ?
C4 N3 1.504(7) . ?
C4 H4A 0.9900 . ?
C4 H4B 0.9900 . ?
C4S O1S 1.375(8) . ?
C4S C5S 1.377(9) . ?
C4S H4S1 0.9900 . ?
C4S H4S2 0.9900 . ?
C5 N3 1.464(7) . ?
C5 C6 1.545(8) . ?
C5 H5A 0.9900 . ?
C5 H5B 0.9900 . ?
C5S H5S1 0.9800 . ?
C5S H5S2 0.9800 . ?
C5S H5S3 0.9800 . ?
C6 N1 1.465(6) . ?
C6 H6A 0.9900 . ?
C6 H6B 0.9900 . ?
C7 N1 1.477(6) . ?
C7 H7A 0.9800 . ?
C7 H7B 0.9800 . ?
C7 H7C 0.9800 . ?
C8 N2 1.477(6) . ?
C8 H8A 0.9800 . ?
C8 H8B 0.9800 . ?
C8 H8C 0.9800 . ?
C9 N3 1.467(6) . ?
C9 H9A 0.9800 . ?
C9 H9B 0.9800 . ?
C9 H9C 0.9800 . ?
C13 N12 1.339(5) . ?
C13 C14 1.364(6) . ?
C13 H13 0.9500 . ?
C14 C15 1.400(6) . ?
C14 H14 0.9500 . ?
C15 N11 1.356(5) . ?
C15 C16 1.496(6) . ?
C16 C17 1.522(6) . ?
C16 C18 1.539(5) . ?
C16 H16 1.0000 . ?
C17 H17A 0.9800 . ?
C17 H17B 0.9800 . ?
C17 H17C 0.9800 . ?
C18 H18A 0.9800 . ?
C18 H18B 0.9800 . ?
C18 H18C 0.9800 . ?
C23 N22 1.345(5) . ?
C23 C24 1.370(6) . ?
C23 H23 0.9500 . ?
C24 C25 1.400(6) . ?
C24 H24 0.9500 . ?
C25 N21 1.353(5) . ?
C25 C26 1.491(6) . ?
C26 C27 1.522(6) . ?
C26 C28 1.535(7) . ?
C26 H26 1.0000 . ?
C27 H27A 0.9800 . ?
C27 H27B 0.9800 . ?
C27 H27C 0.9800 . ?
C28 H28A 0.9800 . ?
C28 H28B 0.9800 . ?
C28 H28C 0.9800 . ?
C33 N32 1.333(5) . ?
C33 C34 1.366(6) . ?
C33 H33 0.9500 . ?
C34 C35 1.404(5) . ?
C34 H34 0.9500 . ?
C35 N31 1.347(4) . ?
C35 C36 1.495(6) . ?
C36 C38 1.524(6) . ?
C36 C37 1.538(6) . ?
C36 H36 1.0000 . ?
C37 H37A 0.9800 . ?
C37 H37B 0.9800 . ?
C37 H37C 0.9800 . ?
C38 H38A 0.9800 . ?
C38 H38B 0.9800 . ?
C38 H38C 0.9800 . ?
C39 O2 1.337(4) . ?
C39 C40 1.386(5) . ?
C39 C44 1.412(5) . ?
C40 C41 1.394(5) . ?
C40 H40 0.9500 . ?
C41 C42 1.383(5) . ?
C41 C45 1.540(5) . ?
C42 C43 1.396(6) . ?
C42 H42 0.9500 . ?
C43 C44 1.406(5) . ?
C43 C49 1.529(6) . ?
C44 H44 0.9500 . ?
C45 C47 1.511(7) . ?
C45 C46 1.521(6) . ?
C45 C48 1.521(7) . ?
C46 H46A 0.9800 . ?
C46 H46B 0.9800 . ?
C46 H46C 0.9800 . ?
C47 H47A 0.9800 . ?
C47 H47B 0.9800 . ?
C47 H47C 0.9800 . ?
C48 H48A 0.9800 . ?
C48 H48B 0.9800 . ?
C48 H48C 0.9800 . ?
C49 C52 1.524(6) . ?
C49 C50 1.539(6) . ?
C49 C51 1.548(7) . ?
C50 H50A 0.9800 . ?
C50 H50B 0.9800 . ?
C50 H50C 0.9800 . ?
C51 H51A 0.9800 . ?
C51 H51B 0.9800 . ?
C51 H51C 0.9800 . ?
C52 H52A 0.9800 . ?
C52 H52B 0.9800 . ?
C52 H52C 0.9800 . ?
B1 N12 1.529(6) . ?
B1 N22 1.535(6) . ?
B1 N32 1.542(6) . ?
B1 H1 1.07(3) . ?
N1 Cu1 2.156(4) . ?
N2 Cu1 2.156(3) . ?
N3 Cu1 2.201(4) . ?
N11 N12 1.368(4) . ?
N11 Mo1 2.382(3) . ?
N21 N22 1.364(4) . ?
N21 Mo1 2.293(3) . ?
N31 N32 1.382(4) . ?
N31 Mo1 2.225(3) . ?
O1 Mo1 1.692(3) . ?
O2 Mo1 1.978(2) . ?
S1 Cu1 2.1336(11) . ?
S1 Mo1 2.2855(10) . ?
